data_2241049
loop_
_publ_author_name
'Guo, Ailing'
'Zhang, Shurong'
'Wang, Kun'
'Zhu, Ruitao'

_publ_section_title
;
 A new polymorph of
 1-({[1,3-dihydroxy-2-(hydroxymethyl)propan-2-yl]iminio}methyl)naphthalen-2-olate
;
_journal_issue 9
_journal_name_full 'Acta Crystallographica Section E'
_journal_page_first o686
_journal_page_last o687
_journal_paper_doi 10.1107/S205698901501539X
_journal_volume 71
_journal_year 2015
_chemical_formula_iupac 'C15 H17 N O4'
_chemical_formula_moiety 'C15 H17 N O4'
_chemical_formula_sum 'C15 H17 N O4'
_chemical_formula_weight 275.30
_chemical_name_systematic
;
1-({[1,3-Dihydroxy-2-(hydroxymethyl)propan-2-yl]iminio}methyl)
naphthalen-2-olate
;
_space_group_IT_number 14
_symmetry_cell_setting monoclinic
_symmetry_space_group_name_Hall '-P 2ybc'
_symmetry_space_group_name_H-M 'P 1 21/c 1'
_atom_sites_solution_hydrogens geom
_atom_sites_solution_primary direct
_atom_sites_solution_secondary difmap
_audit_creation_method SHELXL-97
_cell_angle_alpha 90.00
_cell_angle_beta 91.5590(10)
_cell_angle_gamma 90.00
_cell_formula_units_Z 8
_cell_length_a 9.3540(8)
_cell_length_b 10.0280(9)
_cell_length_c 29.036(3)
_cell_measurement_reflns_used 3152
_cell_measurement_temperature 293(2)
_cell_measurement_theta_max 25.629
_cell_measurement_theta_min 2.469
_cell_volume 2722.6(4)
_computing_cell_refinement
;
SAINT (Bruker, 2002)
;
_computing_data_collection
;
SMART (Bruker, 2002)
;
_computing_data_reduction
;
SAINT (Bruker, 2002)
;
_computing_molecular_graphics
;
SHELXTL (Sheldrick, 2008) and PLATON (Spek, 2009)
;
_computing_publication_material
;
SHELXTL (Sheldrick, 2008)
;
_computing_structure_refinement
;
SHELXL97 (Sheldrick, 2008)
;
_computing_structure_solution
;
SHELXS97 (Sheldrick, 2008)
;
_diffrn_ambient_temperature 293(2)
_diffrn_measured_fraction_theta_full 0.994
_diffrn_measured_fraction_theta_max 0.994
_diffrn_measurement_device_type 'Bruker SMART CCD area-detector'
_diffrn_measurement_method '\f and \w scans'
_diffrn_radiation_monochromator graphite
_diffrn_radiation_source 'fine-focus sealed tube'
_diffrn_radiation_type MoK\a
_diffrn_radiation_wavelength 0.71073
_diffrn_reflns_av_R_equivalents 0.0430
_diffrn_reflns_av_sigmaI/netI 0.0504
_diffrn_reflns_limit_h_max 11
_diffrn_reflns_limit_h_min -11
_diffrn_reflns_limit_k_max 11
_diffrn_reflns_limit_k_min -10
_diffrn_reflns_limit_l_max 24
_diffrn_reflns_limit_l_min -34
_diffrn_reflns_number 13224
_diffrn_reflns_theta_full 25.01
_diffrn_reflns_theta_max 25.01
_diffrn_reflns_theta_min 2.47
_exptl_absorpt_coefficient_mu 0.098
_exptl_absorpt_correction_T_max 0.9582
_exptl_absorpt_correction_T_min 0.9537
_exptl_absorpt_correction_type multi-scan
_exptl_absorpt_process_details
;
(SADABS; Bruker, 2002)
;
_exptl_crystal_colour colorless
_exptl_crystal_density_diffrn 1.343
_exptl_crystal_density_method 'not measured'
_exptl_crystal_description block
_exptl_crystal_F_000 1168
_exptl_crystal_size_max 0.49
_exptl_crystal_size_mid 0.45
_exptl_crystal_size_min 0.44
_refine_diff_density_max 0.370
_refine_diff_density_min -0.195
_refine_ls_extinction_coef 0.0078(7)
_refine_ls_extinction_expression Fc^*^=kFc[1+0.001xFc^2^\l^3^/sin(2\q)]^-1/4^
_refine_ls_extinction_method SHELXL
_refine_ls_goodness_of_fit_ref 1.048
_refine_ls_hydrogen_treatment constr
_refine_ls_matrix_type full
_refine_ls_number_parameters 368
_refine_ls_number_reflns 4775
_refine_ls_number_restraints 0
_refine_ls_restrained_S_all 1.048
_refine_ls_R_factor_all 0.1028
_refine_ls_R_factor_gt 0.0518
_refine_ls_shift/su_max 0.000
_refine_ls_shift/su_mean 0.000
_refine_ls_structure_factor_coef Fsqd
_refine_ls_weighting_details 'calc w=1/[\s^2^(Fo^2^)+(0.0453P)^2^+1.3323P] where P=(Fo^2^+2Fc^2^)/3'
_refine_ls_weighting_scheme calc
_refine_ls_wR_factor_gt 0.1156
_refine_ls_wR_factor_ref 0.1367
_reflns_number_gt 2778
_reflns_number_total 4775
_reflns_threshold_expression I>2\s(I)
_cod_data_source_file lh5776sup1.cf
_cod_data_source_block I
_cod_original_sg_symbol_Hall '-P 2ybc '
_cod_original_sg_symbol_H-M 'P 21/c'
_cod_database_code 2241049
_cod_database_fobs_code 2241049

loop_
_symmetry_equiv_pos_as_xyz
'x, y, z'
'-x, y+1/2, -z+1/2'
'-x, -y, -z'
'x, -y-1/2, z-1/2'

loop_
_atom_site_type_symbol
_atom_site_label
_atom_site_fract_x
_atom_site_fract_y
_atom_site_fract_z
_atom_site_U_iso_or_equiv
_atom_site_adp_type
_atom_site_calc_flag
_atom_site_refinement_flags
_atom_site_occupancy
_atom_site_symmetry_multiplicity
N N1 0.4266(2) 0.5340(2) 0.65750(7) 0.0368(5) Uani d . 1 1
H H1 0.3778 0.4957 0.6784 0.044 Uiso calc R 1 1
N N2 0.9319(2) 0.9508(2) 0.67169(7) 0.0368(5) Uani d . 1 1
H H2 0.8792 0.9830 0.6928 0.044 Uiso calc R 1 1
O O1 0.80392(19) 0.5859(2) 0.68816(8) 0.0621(6) Uani d . 1 1
H H1C 0.8582 0.5347 0.7020 0.093 Uiso calc R 1 1
O O2 0.49270(19) 0.54635(19) 0.74996(6) 0.0468(5) Uani d . 1 1
H H2C 0.4247 0.5638 0.7662 0.070 Uiso calc R 1 1
O O3 0.4541(2) 0.8049(2) 0.63099(6) 0.0501(5) Uani d . 1 1
H H3 0.4281 0.8446 0.6540 0.075 Uiso calc R 1 1
O O4 0.20984(19) 0.3874(2) 0.67796(6) 0.0510(5) Uani d . 1 1
O O5 0.9988(2) 0.93735(19) 0.76456(6) 0.0470(5) Uani d . 1 1
H H5 0.9340 0.9140 0.7812 0.071 Uiso calc R 1 1
O O6 1.31332(18) 0.91941(18) 0.70090(7) 0.0493(5) Uani d . 1 1
H H6 1.3611 0.9706 0.7171 0.074 Uiso calc R 1 1
O O7 1.1405(2) 0.7931(2) 0.61213(6) 0.0560(6) Uani d . 1 1
H H7 1.2275 0.7836 0.6111 0.084 Uiso calc R 1 1
O O8 0.71162(19) 1.0887(2) 0.69349(7) 0.0553(6) Uani d . 1 1
C C1 0.6809(3) 0.5160(3) 0.67280(9) 0.0414(7) Uani d . 1 1
H H1A 0.6645 0.4406 0.6929 0.050 Uiso calc R 1 1
H H1B 0.6943 0.4826 0.6419 0.050 Uiso calc R 1 1
C C2 0.5234(3) 0.6581(3) 0.72181(8) 0.0409(7) Uani d . 1 1
H H2A 0.6065 0.7050 0.7343 0.049 Uiso calc R 1 1
H H2B 0.4430 0.7193 0.7212 0.049 Uiso calc R 1 1
C C3 0.5793(3) 0.7303(3) 0.64202(9) 0.0401(7) Uani d . 1 1
H H3A 0.6485 0.7884 0.6573 0.048 Uiso calc R 1 1
H H3B 0.6206 0.6993 0.6137 0.048 Uiso calc R 1 1
C C4 0.5521(2) 0.6100(3) 0.67308(8) 0.0327(6) Uani d . 1 1
C C5 0.3813(3) 0.5185(3) 0.61482(9) 0.0352(6) Uani d . 1 1
H H5A 0.4329 0.5604 0.5920 0.042 Uiso calc R 1 1
C C6 0.2609(2) 0.4436(2) 0.60076(9) 0.0341(6) Uani d . 1 1
C C7 0.1775(3) 0.3805(3) 0.63474(10) 0.0403(7) Uani d . 1 1
C C8 0.0531(3) 0.3070(3) 0.61916(11) 0.0558(8) Uani d . 1 1
H H8A -0.0056 0.2676 0.6406 0.067 Uiso calc R 1 1
C C9 0.0206(3) 0.2948(3) 0.57391(12) 0.0593(9) Uani d . 1 1
H H9 -0.0601 0.2458 0.5652 0.071 Uiso calc R 1 1
C C10 0.1033(3) 0.3528(3) 0.53867(10) 0.0465(7) Uani d . 1 1
C C11 0.2235(3) 0.4311(3) 0.55185(9) 0.0386(6) Uani d . 1 1
C C12 0.2988(3) 0.4917(3) 0.51637(9) 0.0521(8) Uani d . 1 1
H H12 0.3777 0.5446 0.5239 0.063 Uiso calc R 1 1
C C13 0.2595(3) 0.4752(4) 0.47095(11) 0.0626(9) Uani d . 1 1
H H13 0.3120 0.5169 0.4483 0.075 Uiso calc R 1 1
C C14 0.1425(4) 0.3972(3) 0.45827(12) 0.0653(9) Uani d . 1 1
H H14 0.1170 0.3856 0.4274 0.078 Uiso calc R 1 1
C C15 0.0658(3) 0.3381(3) 0.49156(12) 0.0584(9) Uani d . 1 1
H H15 -0.0134 0.2867 0.4831 0.070 Uiso calc R 1 1
C C16 1.0373(3) 0.8292(3) 0.73559(9) 0.0427(7) Uani d . 1 1
H H16A 0.9611 0.7635 0.7346 0.051 Uiso calc R 1 1
H H16B 1.1231 0.7866 0.7480 0.051 Uiso calc R 1 1
C C17 1.1832(2) 0.9830(3) 0.68673(9) 0.0389(7) Uani d . 1 1
H H17A 1.1919 1.0195 0.6560 0.047 Uiso calc R 1 1
H H17B 1.1621 1.0556 0.7076 0.047 Uiso calc R 1 1
C C18 1.0944(3) 0.7591(3) 0.65660(9) 0.0421(7) Uani d . 1 1
H H18A 1.1673 0.7048 0.6718 0.051 Uiso calc R 1 1
H H18B 1.0083 0.7056 0.6535 0.051 Uiso calc R 1 1
C C19 1.0635(2) 0.8799(3) 0.68711(8) 0.0340(6) Uani d . 1 1
C C20 0.8883(3) 0.9693(3) 0.62907(8) 0.0343(6) Uani d . 1 1
H H20 0.9424 0.9323 0.6059 0.041 Uiso calc R 1 1
C C21 0.7644(2) 1.0416(2) 0.61581(8) 0.0332(6) Uani d . 1 1
C C22 0.6788(3) 1.0992(3) 0.65039(10) 0.0399(7) Uani d . 1 1
C C23 0.5528(3) 1.1703(3) 0.63563(11) 0.0544(8) Uani d . 1 1
H H23 0.4930 1.2061 0.6575 0.065 Uiso calc R 1 1
C C24 0.5195(3) 1.1862(3) 0.59069(12) 0.0601(9) Uani d . 1 1
H H24 0.4369 1.2330 0.5825 0.072 Uiso calc R 1 1
C C25 0.6046(3) 1.1347(3) 0.55519(10) 0.0468(7) Uani d . 1 1
C C26 0.7267(3) 1.0578(3) 0.56717(9) 0.0379(6) Uani d . 1 1
C C27 0.8045(3) 1.0038(3) 0.53105(9) 0.0499(8) Uani d . 1 1
H H27 0.8845 0.9517 0.5379 0.060 Uiso calc R 1 1
C C28 0.7657(4) 1.0257(4) 0.48594(10) 0.0666(10) Uani d . 1 1
H H28 0.8193 0.9881 0.4627 0.080 Uiso calc R 1 1
C C29 0.6471(4) 1.1036(4) 0.47439(12) 0.0718(11) Uani d . 1 1
H H29 0.6221 1.1195 0.4437 0.086 Uiso calc R 1 1
C C30 0.5683(4) 1.1560(3) 0.50842(12) 0.0660(10) Uani d . 1 1
H H30 0.4883 1.2072 0.5007 0.079 Uiso calc R 1 1

loop_
_atom_site_aniso_label
_atom_site_aniso_U_11
_atom_site_aniso_U_22
_atom_site_aniso_U_33
_atom_site_aniso_U_12
_atom_site_aniso_U_13
_atom_site_aniso_U_23
N1 0.0296(11) 0.0475(14) 0.0333(13) -0.0042(10) 0.0018(9) 0.0056(10)
N2 0.0278(11) 0.0511(14) 0.0316(12) 0.0033(10) 0.0016(9) -0.0024(10)
O1 0.0331(11) 0.0564(14) 0.0959(18) -0.0041(10) -0.0162(11) 0.0145(12)
O2 0.0380(11) 0.0629(13) 0.0397(11) 0.0065(9) 0.0037(8) 0.0169(10)
O3 0.0546(12) 0.0534(13) 0.0419(11) 0.0079(10) -0.0087(9) 0.0062(10)
O4 0.0441(11) 0.0665(14) 0.0426(12) -0.0097(10) 0.0063(9) 0.0055(10)
O5 0.0437(11) 0.0620(13) 0.0356(11) -0.0067(10) 0.0048(8) -0.0086(10)
O6 0.0334(10) 0.0512(13) 0.0626(14) 0.0027(9) -0.0113(9) -0.0158(10)
O7 0.0493(12) 0.0768(15) 0.0420(12) 0.0052(12) 0.0060(9) -0.0067(11)
O8 0.0439(12) 0.0816(16) 0.0407(12) 0.0112(11) 0.0049(9) -0.0078(11)
C1 0.0322(15) 0.0486(18) 0.0434(16) -0.0010(13) 0.0009(12) 0.0029(13)
C2 0.0423(15) 0.0474(17) 0.0329(15) 0.0007(13) -0.0015(12) 0.0015(13)
C3 0.0341(14) 0.0450(17) 0.0411(16) -0.0004(13) -0.0006(12) 0.0030(13)
C4 0.0270(13) 0.0352(15) 0.0357(15) -0.0040(11) -0.0013(11) 0.0055(12)
C5 0.0322(14) 0.0388(16) 0.0346(15) 0.0034(12) 0.0036(11) 0.0015(12)
C6 0.0280(13) 0.0326(15) 0.0415(16) 0.0011(11) -0.0002(11) -0.0022(12)
C7 0.0343(15) 0.0380(16) 0.0486(18) 0.0026(12) 0.0038(13) 0.0031(13)
C8 0.0478(18) 0.055(2) 0.064(2) -0.0175(15) 0.0032(16) 0.0070(17)
C9 0.0485(18) 0.051(2) 0.078(3) -0.0189(15) -0.0109(17) -0.0016(18)
C10 0.0438(17) 0.0383(17) 0.057(2) 0.0016(14) -0.0068(14) -0.0080(14)
C11 0.0339(14) 0.0388(16) 0.0429(16) 0.0079(13) -0.0013(12) -0.0037(13)
C12 0.0437(17) 0.070(2) 0.0425(18) -0.0051(15) -0.0020(14) -0.0053(16)
C13 0.061(2) 0.083(3) 0.0440(19) 0.0016(19) -0.0021(16) -0.0041(18)
C14 0.073(2) 0.074(2) 0.047(2) 0.013(2) -0.0115(18) -0.0167(18)
C15 0.059(2) 0.050(2) 0.065(2) 0.0017(16) -0.0177(17) -0.0164(17)
C16 0.0406(15) 0.0502(18) 0.0372(16) -0.0016(14) 0.0004(12) 0.0007(14)
C17 0.0316(14) 0.0442(17) 0.0409(16) 0.0006(12) -0.0007(12) -0.0027(13)
C18 0.0390(15) 0.0477(18) 0.0397(17) 0.0002(13) 0.0001(12) -0.0054(13)
C19 0.0274(13) 0.0444(16) 0.0299(14) 0.0012(12) -0.0031(11) -0.0012(12)
C20 0.0313(14) 0.0426(16) 0.0291(14) -0.0034(12) 0.0022(11) -0.0030(12)
C21 0.0271(13) 0.0342(15) 0.0381(15) -0.0039(11) -0.0024(11) 0.0023(12)
C22 0.0313(14) 0.0414(17) 0.0470(18) -0.0006(12) 0.0020(12) -0.0042(13)
C23 0.0475(18) 0.0482(19) 0.067(2) 0.0123(15) 0.0002(16) -0.0088(16)
C24 0.0533(19) 0.0450(19) 0.081(3) 0.0147(15) -0.0151(18) 0.0043(17)
C25 0.0475(17) 0.0376(17) 0.0546(19) -0.0048(14) -0.0116(14) 0.0112(14)
C26 0.0382(15) 0.0371(16) 0.0380(16) -0.0084(13) -0.0059(12) 0.0049(13)
C27 0.0432(17) 0.066(2) 0.0402(17) -0.0057(15) -0.0022(14) 0.0035(15)
C28 0.068(2) 0.094(3) 0.0384(18) -0.017(2) -0.0031(16) 0.0068(18)
C29 0.080(3) 0.089(3) 0.046(2) -0.026(2) -0.0203(19) 0.028(2)
C30 0.065(2) 0.061(2) 0.070(2) -0.0049(18) -0.0240(19) 0.0281(19)

loop_
_atom_type_symbol
_atom_type_description
_atom_type_scat_dispersion_real
_atom_type_scat_dispersion_imag
_atom_type_scat_source
C C 0.0033 0.0016 'International Tables Vol C Tables 4.2.6.8 and 6.1.1.4'
H H 0.0000 0.0000 'International Tables Vol C Tables 4.2.6.8 and 6.1.1.4'
N N 0.0061 0.0033 'International Tables Vol C Tables 4.2.6.8 and 6.1.1.4'
O O 0.0106 0.0060 'International Tables Vol C Tables 4.2.6.8 and 6.1.1.4'

loop_
_geom_angle_atom_site_label_1
_geom_angle_atom_site_label_2
_geom_angle_atom_site_label_3
_geom_angle
C5 N1 C4 126.3(2)
C5 N1 H1 116.9
C4 N1 H1 116.9
C20 N2 C19 126.2(2)
C20 N2 H2 116.9
C19 N2 H2 116.9
C1 O1 H1C 109.5
C2 O2 H2C 109.5
C3 O3 H3 109.5
C16 O5 H5 109.5
C17 O6 H6 109.5
C18 O7 H7 109.5
O1 C1 C4 109.2(2)
O1 C1 H1A 109.8
C4 C1 H1A 109.8
O1 C1 H1B 109.8
C4 C1 H1B 109.8
H1A C1 H1B 108.3
O2 C2 C4 109.1(2)
O2 C2 H2A 109.9
C4 C2 H2A 109.9
O2 C2 H2B 109.9
C4 C2 H2B 109.9
H2A C2 H2B 108.3
O3 C3 C4 113.5(2)
O3 C3 H3A 108.9
C4 C3 H3A 108.9
O3 C3 H3B 108.9
C4 C3 H3B 108.9
H3A C3 H3B 107.7
N1 C4 C2 106.98(19)
N1 C4 C1 107.7(2)
C2 C4 C1 111.0(2)
N1 C4 C3 111.9(2)
C2 C4 C3 109.5(2)
C1 C4 C3 109.8(2)
N1 C5 C6 125.1(2)
N1 C5 H5A 117.5
C6 C5 H5A 117.5
C5 C6 C7 119.1(2)
C5 C6 C11 119.9(2)
C7 C6 C11 121.0(2)
O4 C7 C6 122.3(2)
O4 C7 C8 120.1(2)
C6 C7 C8 117.6(3)
C9 C8 C7 120.8(3)
C9 C8 H8A 119.6
C7 C8 H8A 119.6
C8 C9 C10 123.5(3)
C8 C9 H9 118.2
C10 C9 H9 118.2
C15 C10 C11 119.7(3)
C15 C10 C9 121.9(3)
C11 C10 C9 118.4(3)
C12 C11 C10 116.9(3)
C12 C11 C6 124.4(2)
C10 C11 C6 118.6(2)
C13 C12 C11 121.9(3)
C13 C12 H12 119.1
C11 C12 H12 119.1
C12 C13 C14 120.8(3)
C12 C13 H13 119.6
C14 C13 H13 119.6
C15 C14 C13 119.1(3)
C15 C14 H14 120.4
C13 C14 H14 120.4
C14 C15 C10 121.5(3)
C14 C15 H15 119.2
C10 C15 H15 119.2
O5 C16 C19 110.0(2)
O5 C16 H16A 109.7
C19 C16 H16A 109.7
O5 C16 H16B 109.7
C19 C16 H16B 109.7
H16A C16 H16B 108.2
O6 C17 C19 108.4(2)
O6 C17 H17A 110.0
C19 C17 H17A 110.0
O6 C17 H17B 110.0
C19 C17 H17B 110.0
H17A C17 H17B 108.4
O7 C18 C19 113.9(2)
O7 C18 H18A 108.8
C19 C18 H18A 108.8
O7 C18 H18B 108.8
C19 C18 H18B 108.8
H18A C18 H18B 107.7
N2 C19 C16 106.65(19)
N2 C19 C17 106.0(2)
C16 C19 C17 111.7(2)
N2 C19 C18 111.9(2)
C16 C19 C18 107.9(2)
C17 C19 C18 112.5(2)
N2 C20 C21 124.3(2)
N2 C20 H20 117.8
C21 C20 H20 117.8
C20 C21 C22 119.3(2)
C20 C21 C26 119.8(2)
C22 C21 C26 120.9(2)
O8 C22 C21 122.0(2)
O8 C22 C23 120.3(2)
C21 C22 C23 117.7(3)
C24 C23 C22 121.1(3)
C24 C23 H23 119.5
C22 C23 H23 119.5
C23 C24 C25 123.0(3)
C23 C24 H24 118.5
C25 C24 H24 118.5
C30 C25 C26 119.5(3)
C30 C25 C24 121.4(3)
C26 C25 C24 119.1(3)
C27 C26 C25 117.3(3)
C27 C26 C21 124.5(2)
C25 C26 C21 118.2(2)
C28 C27 C26 121.7(3)
C28 C27 H27 119.2
C26 C27 H27 119.2
C27 C28 C29 120.7(3)
C27 C28 H28 119.7
C29 C28 H28 119.7
C30 C29 C28 119.2(3)
C30 C29 H29 120.4
C28 C29 H29 120.4
C29 C30 C25 121.6(3)
C29 C30 H30 119.2
C25 C30 H30 119.2

loop_
_geom_bond_atom_site_label_1
_geom_bond_atom_site_label_2
_geom_bond_distance
N1 C5 1.308(3)
N1 C4 1.461(3)
N1 H1 0.8600
N2 C20 1.306(3)
N2 C19 1.480(3)
N2 H2 0.8600
O1 C1 1.409(3)
O1 H1C 0.8200
O2 C2 1.421(3)
O2 H2C 0.8200
O3 C3 1.419(3)
O3 H3 0.8200
O4 C7 1.285(3)
O5 C16 1.425(3)
O5 H5 0.8200
O6 C17 1.425(3)
O6 H6 0.8200
O7 C18 1.414(3)
O7 H7 0.8200
O8 C22 1.285(3)
C1 C4 1.530(3)
C1 H1A 0.9700
C1 H1B 0.9700
C2 C4 1.526(3)
C2 H2A 0.9700
C2 H2B 0.9700
C3 C4 1.532(3)
C3 H3A 0.9700
C3 H3B 0.9700
C5 C6 1.405(3)
C5 H5A 0.9300
C6 C7 1.423(3)
C6 C11 1.459(3)
C7 C8 1.440(4)
C8 C9 1.346(4)
C8 H8A 0.9300
C9 C10 1.424(4)
C9 H9 0.9300
C10 C15 1.411(4)
C10 C11 1.415(4)
C11 C12 1.402(4)
C12 C13 1.369(4)
C12 H12 0.9300
C13 C14 1.387(4)
C13 H13 0.9300
C14 C15 1.356(4)
C14 H14 0.9300
C15 H15 0.9300
C16 C19 1.523(3)
C16 H16A 0.9700
C16 H16B 0.9700
C17 C19 1.525(3)
C17 H17A 0.9700
C17 H17B 0.9700
C18 C19 1.532(3)
C18 H18A 0.9700
C18 H18B 0.9700
C20 C21 1.412(3)
C20 H20 0.9300
C21 C22 1.423(3)
C21 C26 1.455(3)
C22 C23 1.433(4)
C23 C24 1.343(4)
C23 H23 0.9300
C24 C25 1.417(4)
C24 H24 0.9300
C25 C30 1.407(4)
C25 C26 1.414(4)
C26 C27 1.401(4)
C27 C28 1.367(4)
C27 H27 0.9300
C28 C29 1.391(5)
C28 H28 0.9300
C29 C30 1.355(5)
C29 H29 0.9300
C30 H30 0.9300

loop_
_geom_hbond_atom_site_label_D
_geom_hbond_atom_site_label_H
_geom_hbond_atom_site_label_A
_geom_hbond_site_symmetry_A
_geom_hbond_distance_DH
_geom_hbond_distance_HA
_geom_hbond_distance_DA
_geom_hbond_angle_DHA
_geom_hbond_publ_flag
N1 H1 O4 1_555 0.86 1.91 2.587(3) 135 yes
N2 H2 O8 1_555 0.86 1.89 2.575(2) 135 yes
O1 H1C O5 2_746 0.82 1.90 2.715(3) 172 yes
O2 H2C O8 2_646 0.82 1.77 2.589(3) 173 yes
O3 H3 O6 1_455 0.82 1.91 2.706(3) 163 yes
O5 H5 O4 2_656 0.82 1.84 2.650(2) 171 yes
O6 H6 O2 2_756 0.82 1.81 2.609(2) 163 yes
O7 H7 O3 1_655 0.82 2.19 2.972(2) 159 yes

loop_
_geom_torsion_atom_site_label_1
_geom_torsion_atom_site_label_2
_geom_torsion_atom_site_label_3
_geom_torsion_atom_site_label_4
_geom_torsion
C5 N1 C4 C2 152.3(2)
C5 N1 C4 C1 -88.3(3)
C5 N1 C4 C3 32.4(3)
O2 C2 C4 N1 56.2(3)
O2 C2 C4 C1 -60.9(3)
O2 C2 C4 C3 177.73(19)
O1 C1 C4 N1 -179.4(2)
O1 C1 C4 C2 -62.6(3)
O1 C1 C4 C3 58.5(3)
O3 C3 C4 N1 45.6(3)
O3 C3 C4 C2 -72.8(3)
O3 C3 C4 C1 165.1(2)
C4 N1 C5 C6 179.3(2)
N1 C5 C6 C7 1.3(4)
N1 C5 C6 C11 -178.4(2)
C5 C6 C7 O4 -1.3(4)
C11 C6 C7 O4 178.4(2)
C5 C6 C7 C8 178.6(2)
C11 C6 C7 C8 -1.6(4)
O4 C7 C8 C9 -177.6(3)
C6 C7 C8 C9 2.5(4)
C7 C8 C9 C10 -0.7(5)
C8 C9 C10 C15 -179.8(3)
C8 C9 C10 C11 -2.0(5)
C15 C10 C11 C12 0.6(4)
C9 C10 C11 C12 -177.2(3)
C15 C10 C11 C6 -179.4(2)
C9 C10 C11 C6 2.8(4)
C5 C6 C11 C12 -1.2(4)
C7 C6 C11 C12 179.0(3)
C5 C6 C11 C10 178.7(2)
C7 C6 C11 C10 -1.0(4)
C10 C11 C12 C13 -0.7(4)
C6 C11 C12 C13 179.3(3)
C11 C12 C13 C14 0.0(5)
C12 C13 C14 C15 0.7(5)
C13 C14 C15 C10 -0.8(5)
C11 C10 C15 C14 0.1(4)
C9 C10 C15 C14 177.9(3)
C20 N2 C19 C16 -154.9(2)
C20 N2 C19 C17 85.9(3)
C20 N2 C19 C18 -37.1(3)
O5 C16 C19 N2 -55.8(3)
O5 C16 C19 C17 59.7(3)
O5 C16 C19 C18 -176.2(2)
O6 C17 C19 N2 -179.39(19)
O6 C17 C19 C16 64.8(3)
O6 C17 C19 C18 -56.8(3)
O7 C18 C19 N2 71.4(3)
O7 C18 C19 C16 -171.6(2)
O7 C18 C19 C17 -47.9(3)
C19 N2 C20 C21 -177.7(2)
N2 C20 C21 C22 -0.2(4)
N2 C20 C21 C26 179.0(2)
C20 C21 C22 O8 0.8(4)
C26 C21 C22 O8 -178.4(2)
C20 C21 C22 C23 -179.1(2)
C26 C21 C22 C23 1.6(4)
O8 C22 C23 C24 177.6(3)
C21 C22 C23 C24 -2.4(4)
C22 C23 C24 C25 0.1(5)
C23 C24 C25 C30 -178.5(3)
C23 C24 C25 C26 3.0(5)
C30 C25 C26 C27 -1.3(4)
C24 C25 C26 C27 177.2(3)
C30 C25 C26 C21 177.8(2)
C24 C25 C26 C21 -3.6(4)
C20 C21 C26 C27 1.2(4)
C22 C21 C26 C27 -179.6(3)
C20 C21 C26 C25 -177.9(2)
C22 C21 C26 C25 1.4(4)
C25 C26 C27 C28 0.9(4)
C21 C26 C27 C28 -178.2(3)
C26 C27 C28 C29 0.3(5)
C27 C28 C29 C30 -1.1(5)
C28 C29 C30 C25 0.7(5)
C26 C25 C30 C29 0.5(5)
C24 C25 C30 C29 -178.0(3)
